data_4504194
loop_
_publ_author_name
'Guo, Dong-Sheng'
'Liu, Yu'

_publ_section_title
;
 A Novel Supramolecular Assembly Constructed by Cu/imidazole Complex with
 1,2-Alternatep-Sulfonatothiacalix[4]arene
;
_journal_issue 6
_journal_name_full 'Crystal Growth &amp; Design'
_journal_page_first 1038
_journal_paper_doi 10.1021/cg0700014
_journal_volume 7
_journal_year 2007
_chemical_formula_sum 'C60 H78 Cu4 N24 O27 S8'
_chemical_formula_weight 2078.10
_chemical_name_systematic
; 
 ? 
;
_space_group_IT_number 2
_symmetry_cell_setting triclinic
_symmetry_space_group_name_Hall '-P 1'
_symmetry_space_group_name_H-M 'P -1'
_atom_sites_solution_hydrogens geom
_atom_sites_solution_primary direct
_atom_sites_solution_secondary difmap
_audit_creation_method SHELXL-97
_cell_angle_alpha 110.958(5)
_cell_angle_beta 94.824(5)
_cell_angle_gamma 93.252(6)
_cell_formula_units_Z 1
_cell_length_a 11.426(4)
_cell_length_b 13.704(4)
_cell_length_c 14.625(5)
_cell_measurement_reflns_used 1007
_cell_measurement_temperature 293(2)
_cell_measurement_theta_max 26.34
_cell_measurement_theta_min 3.26
_cell_volume 2121.6(12)
_computing_cell_refinement 'bruker smart'
_computing_data_collection 'bruker smart'
_computing_data_reduction 'bruker saint'
_computing_molecular_graphics 'bruker shelxtl'
_computing_publication_material 'bruker shelxtl'
_computing_structure_refinement 'SHELXL-97 (Sheldrick, 1997)'
_computing_structure_solution 'SHELXS-97 (Sheldrick, 1990)'
_diffrn_ambient_temperature 293(2)
_diffrn_measured_fraction_theta_full 0.993
_diffrn_measured_fraction_theta_max 0.981
_diffrn_measurement_device_type 'ccd area detector'
_diffrn_measurement_method 'phi and omega scan'
_diffrn_radiation_monochromator graphite
_diffrn_radiation_source 'fine-focus sealed tube'
_diffrn_radiation_type MoK\a
_diffrn_radiation_wavelength 0.71073
_diffrn_reflns_av_R_equivalents 0.0402
_diffrn_reflns_av_sigmaI/netI 0.1063
_diffrn_reflns_limit_h_max 14
_diffrn_reflns_limit_h_min -9
_diffrn_reflns_limit_k_max 17
_diffrn_reflns_limit_k_min -14
_diffrn_reflns_limit_l_max 18
_diffrn_reflns_limit_l_min -18
_diffrn_reflns_number 12187
_diffrn_reflns_theta_full 25.00
_diffrn_reflns_theta_max 26.44
_diffrn_reflns_theta_min 2.47
_exptl_absorpt_coefficient_mu 1.276
_exptl_absorpt_correction_T_max 1.000000
_exptl_absorpt_correction_T_min 0.820403
_exptl_absorpt_correction_type multi-scan
_exptl_absorpt_process_details sadabs
_exptl_crystal_colour brown
_exptl_crystal_density_diffrn 1.626
_exptl_crystal_density_meas ?
_exptl_crystal_density_method 'not measured'
_exptl_crystal_description block
_exptl_crystal_F_000 1066
_exptl_crystal_size_max 0.30
_exptl_crystal_size_mid 0.25
_exptl_crystal_size_min 0.20
_refine_diff_density_max 0.722
_refine_diff_density_min -0.556
_refine_diff_density_rms 0.097
_refine_ls_extinction_method none
_refine_ls_goodness_of_fit_ref 1.000
_refine_ls_hydrogen_treatment mixed
_refine_ls_matrix_type full
_refine_ls_number_parameters 634
_refine_ls_number_reflns 8576
_refine_ls_number_restraints 66
_refine_ls_restrained_S_all 1.002
_refine_ls_R_factor_all 0.1348
_refine_ls_R_factor_gt 0.0633
_refine_ls_shift/su_max 0.000
_refine_ls_shift/su_mean 0.000
_refine_ls_structure_factor_coef Fsqd
_refine_ls_weighting_details 'calc w=1/[\s^2^(Fo^2^)+(0.0833P)^2^+0.0000P] where P=(Fo^2^+2Fc^2^)/3'
_refine_ls_weighting_scheme calc
_refine_ls_wR_factor_gt 0.1403
_refine_ls_wR_factor_ref 0.1741
_reflns_number_gt 4822
_reflns_number_total 8576
_reflns_threshold_expression >2sigma(I)
_cod_data_source_file cg0700014si20070102_021133.cif
_cod_data_source_block 031203a
_cod_depositor_comments
;
The following automatic conversions were performed:

'_symmetry_cell_setting' value 'Triclinic' changed to 'triclinic'
according to /home/saulius/struct/CIF-dictionaries/cif_core.dic
dictionary named 'cif_core.dic' version 2.4.1 from 2010-06-29.

Automatic conversion script
Id: cif_fix_values 1715 2011-07-08 13:25:40Z adriana 

The following automatic conversions were performed:

'_exptl_crystal_density_meas' value 'none' was changed to '?' - the
value is perceived as not measured.

Automatic conversion script
Id: cif_fix_values 3008 2015-01-20 13:52:24Z robertas 
;
_cod_original_cell_volume 2121.6(11)
_cod_original_sg_symbol_H-M p-1
_cod_database_code 4504194

loop_
_symmetry_equiv_pos_as_xyz
'x, y, z'
'-x, -y, -z'

loop_
_atom_site_label
_atom_site_type_symbol
_atom_site_fract_x
_atom_site_fract_y
_atom_site_fract_z
_atom_site_U_iso_or_equiv
_atom_site_adp_type
_atom_site_occupancy
_atom_site_symmetry_multiplicity
_atom_site_calc_flag
_atom_site_refinement_flags
_atom_site_disorder_assembly
_atom_site_disorder_group
Cu1 Cu 0.45979(6) 0.43379(5) 0.16506(5) 0.0340(2) Uani 1 1 d . . .
Cu2 Cu 1.0000 0.0000 0.0000 0.0423(3) Uani 1 2 d S . .
Cu3 Cu 0.0000 0.5000 0.5000 0.0568(4) Uani 1 2 d S . .
C1 C 0.6118(5) 0.3335(4) 0.0071(4) 0.0257(12) Uani 1 1 d . . .
C2 C 0.5135(5) 0.2570(4) -0.0283(4) 0.0276(12) Uani 1 1 d . . .
C3 C 0.5106(5) 0.1679(4) -0.1128(4) 0.0333(13) Uani 1 1 d . . .
H3 H 0.4447 0.1191 -0.1321 0.040 Uiso 1 1 calc R . .
C4 C 0.6040(5) 0.1510(4) -0.1679(4) 0.0335(13) Uani 1 1 d . A .
C5 C 0.7011(5) 0.2274(4) -0.1391(4) 0.0301(13) Uani 1 1 d . . .
H5 H 0.7630 0.2188 -0.1779 0.036 Uiso 1 1 calc R . .
C6 C 0.7057(5) 0.3159(4) -0.0533(4) 0.0275(12) Uani 1 1 d . . .
C7 C 0.2748(5) 0.4302(4) 0.0209(4) 0.0281(12) Uani 1 1 d . . .
C8 C 0.1918(5) 0.4720(4) -0.0294(4) 0.0286(12) Uani 1 1 d . . .
C9 C 0.1245(5) 0.4068(4) -0.1150(4) 0.0297(13) Uani 1 1 d . . .
H9 H 0.0696 0.4349 -0.1469 0.036 Uiso 1 1 calc R . .
C10 C 0.1376(5) 0.3000(4) -0.1541(4) 0.0327(13) Uani 1 1 d . B .
C11 C 0.2192(5) 0.2573(4) -0.1078(4) 0.0320(13) Uani 1 1 d . . .
H11 H 0.2286 0.1859 -0.1334 0.038 Uiso 1 1 calc R . .
C12 C 0.2868(5) 0.3229(4) -0.0225(4) 0.0267(12) Uani 1 1 d . . .
C13 C 0.4830(6) 0.2674(6) 0.2561(5) 0.0536(18) Uani 1 1 d . . .
H13 H 0.4405 0.2156 0.2017 0.064 Uiso 1 1 calc R . .
C14 C 0.5665(7) 0.4179(6) 0.3577(5) 0.061(2) Uani 1 1 d . . .
H14 H 0.5904 0.4893 0.3856 0.073 Uiso 1 1 calc R . .
C15 C 0.5912(8) 0.3476(8) 0.3989(6) 0.074(2) Uani 1 1 d . . .
H15 H 0.6363 0.3601 0.4587 0.089 Uiso 1 1 calc R . .
C16 C 0.6100(7) 0.6316(5) 0.2520(5) 0.0567(19) Uani 1 1 d . . .
H16 H 0.6649 0.6061 0.2078 0.068 Uiso 1 1 calc R . .
C17 C 0.4572(7) 0.6440(6) 0.3277(5) 0.068(2) Uani 1 1 d . . .
H17 H 0.3847 0.6284 0.3462 0.082 Uiso 1 1 calc R . .
C18 C 1.0208(6) 0.2312(5) 0.0617(5) 0.0493(17) Uani 1 1 d . . .
H18 H 0.9616 0.2275 0.0125 0.059 Uiso 1 1 calc R . .
C19 C 1.1457(6) 0.1914(6) 0.1554(5) 0.0583(19) Uani 1 1 d . . .
H19 H 1.1900 0.1522 0.1833 0.070 Uiso 1 1 calc R . .
C20 C 1.1550(7) 0.2960(6) 0.1870(6) 0.062(2) Uani 1 1 d . . .
H20 H 1.2058 0.3426 0.2394 0.075 Uiso 1 1 calc R . .
C21 C 0.8370(8) 0.0358(5) 0.1545(6) 0.059(2) Uani 1 1 d . . .
H21 H 0.8977 0.0324 0.1995 0.071 Uiso 1 1 calc R . .
C22 C 0.7376(6) 0.0373(5) 0.0262(5) 0.0553(18) Uani 1 1 d . . .
H22 H 0.7178 0.0337 -0.0380 0.066 Uiso 1 1 calc R . .
C23 C 0.6618(7) 0.0530(6) 0.0936(7) 0.068(2) Uani 1 1 d . . .
H23 H 0.5824 0.0634 0.0862 0.081 Uiso 1 1 calc R . .
C24 C -0.1418(6) 0.4809(5) 0.3114(5) 0.0475(16) Uani 1 1 d . . .
H24 H -0.1378 0.5534 0.3294 0.057 Uiso 1 1 calc R . .
C25 C -0.1192(6) 0.3281(5) 0.3103(5) 0.0530(18) Uani 1 1 d . . .
H25 H -0.0953 0.2737 0.3292 0.064 Uiso 1 1 calc R . .
C26 C -0.1868(6) 0.3152(5) 0.2272(4) 0.0471(17) Uani 1 1 d . . .
H26 H -0.2175 0.2519 0.1784 0.057 Uiso 1 1 calc R . .
C27 C 0.0721(8) 0.2870(7) 0.4790(6) 0.073(2) Uani 1 1 d . . .
H27 H 0.0015 0.2688 0.4988 0.087 Uiso 1 1 calc R . .
C28 C 0.2122(10) 0.3722(9) 0.4440(6) 0.088(3) Uani 1 1 d . . .
H28 H 0.2572 0.4241 0.4319 0.106 Uiso 1 1 calc R . .
C29 C 0.2433(10) 0.2780(10) 0.4362(8) 0.100(3) Uani 1 1 d . . .
H29 H 0.3166 0.2544 0.4211 0.120 Uiso 1 1 calc R . .
C30 C 0.5247(9) 0.7363(6) 0.3688(6) 0.076(2) Uani 1 1 d . . .
H30 H 0.5081 0.7947 0.4210 0.091 Uiso 1 1 calc R . .
N1 N 0.5005(5) 0.3687(4) 0.2678(4) 0.0446(13) Uani 1 1 d . . .
N2 N 0.5353(6) 0.2515(6) 0.3340(5) 0.075(2) Uani 1 1 d . . .
H2 H 0.5348 0.1927 0.3427 0.090 Uiso 1 1 calc R . .
N3 N 0.5130(4) 0.5774(4) 0.2547(3) 0.0391(12) Uani 1 1 d . . .
N4 N 0.6199(7) 0.7278(5) 0.3204(5) 0.076(2) Uani 1 1 d . . .
H4 H 0.6771 0.7756 0.3315 0.091 Uiso 1 1 calc R . .
N5 N 1.0617(4) 0.1501(4) 0.0761(4) 0.0416(13) Uani 1 1 d . . .
N6 N 1.0757(6) 0.3194(4) 0.1273(5) 0.0566(16) Uani 1 1 d . . .
H6 H 1.0624 0.3817 0.1308 0.068 Uiso 1 1 calc R . .
N7 N 0.8486(5) 0.0271(4) 0.0638(4) 0.0432(13) Uani 1 1 d . . .
N8 N 0.7244(7) 0.0504(4) 0.1739(5) 0.070(2) Uani 1 1 d . . .
H8 H 0.6975 0.0570 0.2288 0.084 Uiso 1 1 calc R . .
N9 N -0.0900(5) 0.4321(4) 0.3639(4) 0.0445(13) Uani 1 1 d . . .
N10 N -0.2013(4) 0.4122(4) 0.2285(3) 0.0409(12) Uani 1 1 d . . .
H10 H -0.2416 0.4275 0.1839 0.049 Uiso 1 1 calc R . .
N11 N 0.0999(5) 0.3788(5) 0.4736(4) 0.0547(15) Uani 1 1 d . . .
N12 N 0.1560(9) 0.2235(6) 0.4531(5) 0.093(2) Uani 1 1 d . . .
H12 H 0.1536 0.1589 0.4482 0.111 Uiso 1 1 calc R . .
O1 O 0.6167(3) 0.4141(3) 0.0891(3) 0.0307(9) Uani 1 1 d . . .
O2 O 0.3344(3) 0.4904(3) 0.1052(3) 0.0339(9) Uani 1 1 d . . .
O3 O 0.681(3) -0.0295(16) -0.2343(17) 0.061(6) Uani 0.50 1 d P A 1
O4 O 0.6471(16) 0.0593(16) -0.3471(15) 0.055(5) Uani 0.50 1 d P A 1
O5 O 0.4875(14) -0.0122(15) -0.2934(14) 0.058(5) Uani 0.50 1 d P A 1
O3' O 0.608(3) 0.050(2) -0.3543(19) 0.176(16) Uani 0.50 1 d P A 2
O4' O 0.500(2) -0.033(2) -0.271(2) 0.162(14) Uani 0.50 1 d P A 2
O5' O 0.700(3) -0.019(2) -0.251(2) 0.143(13) Uani 0.50 1 d P A 2
O6 O 0.0209(7) 0.1254(5) -0.2591(4) 0.131(3) Uani 1 1 d . B .
O7 O 0.1311(6) 0.2044(7) -0.3396(4) 0.152(4) Uani 1 1 d . B .
O8 O -0.0102(13) 0.2854(10) -0.3021(9) 0.070(4) Uani 0.50 1 d P B 1
O8' O -0.0615(10) 0.2580(10) -0.2692(9) 0.055(3) Uani 0.50 1 d P B 2
O9 O 0.0885(5) 0.9471(4) 0.1349(4) 0.0675(14) Uani 1 1 d . . .
O10 O 0.1530(4) 0.5459(3) 0.2299(3) 0.0537(12) Uani 1 1 d . . .
O11 O 0.1666(6) 0.5936(6) 0.4331(5) 0.112(2) Uani 1 1 d . . .
O12 O 0.2353(16) 0.9666(13) 0.6328(10) 0.135(5) Uani 0.50 1 d PU . .
O13 O 0.2188(12) 0.7921(9) 0.4591(9) 0.099(4) Uani 0.50 1 d PU . .
O14 O 0.404(3) 0.910(2) 0.513(2) 0.121(10) Uani 0.25 1 d PU C 1
O14' O 0.371(3) 1.031(3) 0.541(2) 0.149(12) Uani 0.25 1 d PU D 2
O15 O 0.1368(10) 0.0044(7) 0.4268(7) 0.061(3) Uani 0.50 1 d PU E 1
O16 O 0.229(3) 0.064(3) 0.478(2) 0.134(11) Uani 0.25 1 d PU F 2
O17 O 0.007(3) 0.044(2) 0.442(2) 0.137(11) Uani 0.25 1 d PU G 2
S1 S 0.39072(12) 0.27063(11) 0.04080(10) 0.0311(3) Uani 1 1 d U . .
S2 S 0.15835(12) 0.60402(11) 0.01895(11) 0.0320(3) Uani 1 1 d U . .
S3 S 0.60489(15) 0.03237(12) -0.26801(12) 0.0433(4) Uani 1 1 d U . .
S4 S 0.05615(14) 0.22028(12) -0.26746(11) 0.0385(4) Uani 1 1 d U . .

loop_
_atom_site_aniso_label
_atom_site_aniso_U_11
_atom_site_aniso_U_22
_atom_site_aniso_U_33
_atom_site_aniso_U_23
_atom_site_aniso_U_13
_atom_site_aniso_U_12
Cu1 0.0328(4) 0.0364(4) 0.0302(4) 0.0101(3) -0.0022(3) 0.0038(3)
Cu2 0.0383(6) 0.0325(6) 0.0553(7) 0.0154(5) 0.0051(5) 0.0013(5)
Cu3 0.0760(9) 0.0472(7) 0.0382(7) 0.0110(5) -0.0247(6) 0.0083(6)
C1 0.025(3) 0.029(3) 0.024(3) 0.012(2) -0.005(2) 0.004(2)
C2 0.026(3) 0.030(3) 0.028(3) 0.012(2) -0.003(2) 0.004(2)
C3 0.027(3) 0.029(3) 0.040(3) 0.009(3) -0.002(3) 0.000(2)
C4 0.035(3) 0.027(3) 0.033(3) 0.006(2) 0.000(3) 0.004(3)
C5 0.025(3) 0.030(3) 0.037(3) 0.013(3) 0.004(2) 0.008(2)
C6 0.029(3) 0.031(3) 0.024(3) 0.013(2) 0.001(2) 0.000(2)
C7 0.025(3) 0.033(3) 0.027(3) 0.012(2) 0.004(2) 0.000(2)
C8 0.035(3) 0.020(3) 0.031(3) 0.009(2) 0.004(2) -0.001(2)
C9 0.025(3) 0.034(3) 0.031(3) 0.015(3) -0.001(2) 0.000(2)
C10 0.029(3) 0.033(3) 0.032(3) 0.010(3) -0.004(2) -0.007(3)
C11 0.029(3) 0.031(3) 0.034(3) 0.010(3) 0.004(3) 0.000(2)
C12 0.027(3) 0.027(3) 0.028(3) 0.011(2) 0.003(2) 0.005(2)
C13 0.059(5) 0.055(4) 0.057(5) 0.031(4) 0.008(4) 0.012(4)
C14 0.065(5) 0.079(5) 0.038(4) 0.022(4) -0.007(4) 0.007(4)
C15 0.076(6) 0.112(7) 0.046(5) 0.044(5) -0.006(4) 0.019(5)
C16 0.057(5) 0.049(4) 0.061(5) 0.018(4) 0.004(4) -0.005(4)
C17 0.061(5) 0.066(5) 0.061(5) 0.002(4) 0.018(4) 0.004(4)
C18 0.047(4) 0.042(4) 0.062(5) 0.022(4) 0.006(3) 0.006(3)
C19 0.051(4) 0.053(5) 0.067(5) 0.021(4) -0.008(4) 0.000(4)
C20 0.068(5) 0.045(4) 0.061(5) 0.008(4) 0.000(4) -0.010(4)
C21 0.078(6) 0.040(4) 0.065(5) 0.025(4) 0.011(4) 0.005(4)
C22 0.046(4) 0.059(5) 0.057(5) 0.018(4) 0.005(4) 0.004(4)
C23 0.051(5) 0.058(5) 0.088(6) 0.019(5) 0.016(5) 0.002(4)
C24 0.052(4) 0.048(4) 0.040(4) 0.016(3) -0.010(3) -0.002(3)
C25 0.066(5) 0.039(4) 0.052(4) 0.017(3) -0.012(4) 0.005(3)
C26 0.055(4) 0.046(4) 0.033(4) 0.008(3) -0.004(3) -0.005(3)
C27 0.080(6) 0.075(6) 0.071(6) 0.033(5) 0.005(5) 0.033(5)
C28 0.099(8) 0.115(8) 0.055(5) 0.035(5) 0.015(5) 0.016(7)
C29 0.085(8) 0.126(10) 0.108(9) 0.058(8) 0.015(6) 0.047(7)
C30 0.091(7) 0.056(5) 0.058(5) -0.007(4) 0.008(5) 0.012(5)
N1 0.045(3) 0.059(4) 0.035(3) 0.024(3) 0.002(2) 0.004(3)
N2 0.081(5) 0.097(6) 0.081(5) 0.064(5) 0.025(4) 0.030(4)
N3 0.038(3) 0.042(3) 0.031(3) 0.007(2) -0.003(2) 0.004(2)
N4 0.084(5) 0.045(4) 0.080(5) 0.008(3) -0.006(4) -0.019(4)
N5 0.040(3) 0.029(3) 0.055(3) 0.016(2) 0.002(3) 0.003(2)
N6 0.065(4) 0.032(3) 0.072(4) 0.015(3) 0.025(3) 0.007(3)
N7 0.048(3) 0.032(3) 0.049(3) 0.014(2) 0.008(3) -0.001(2)
N8 0.087(5) 0.049(4) 0.078(5) 0.020(3) 0.047(4) 0.005(4)
N9 0.052(3) 0.046(3) 0.034(3) 0.016(3) -0.011(2) 0.007(3)
N10 0.045(3) 0.049(3) 0.025(3) 0.013(2) -0.010(2) 0.002(3)
N11 0.056(4) 0.065(4) 0.035(3) 0.013(3) -0.013(3) 0.009(3)
N12 0.124(8) 0.083(6) 0.076(5) 0.031(4) 0.009(5) 0.048(6)
O1 0.031(2) 0.031(2) 0.026(2) 0.0055(16) 0.0007(16) 0.0012(17)
O2 0.034(2) 0.032(2) 0.031(2) 0.0071(17) -0.0059(17) 0.0064(17)
O3 0.094(15) 0.035(8) 0.059(9) 0.025(8) -0.009(8) 0.021(8)
O4 0.068(7) 0.044(8) 0.041(10) -0.003(6) 0.028(6) 0.003(6)
O5 0.037(7) 0.040(8) 0.067(9) -0.007(6) -0.029(7) -0.004(6)
O3' 0.39(5) 0.098(18) 0.038(11) 0.027(11) -0.01(2) 0.07(2)
O4' 0.17(2) 0.065(13) 0.20(2) -0.040(13) 0.147(18) -0.051(14)
O5' 0.084(15) 0.097(18) 0.14(2) -0.080(13) -0.050(15) 0.053(14)
O6 0.214(8) 0.088(4) 0.074(4) 0.045(4) -0.071(5) -0.100(5)
O7 0.100(5) 0.239(9) 0.041(4) -0.026(4) 0.014(3) -0.083(6)
O8 0.088(11) 0.059(8) 0.050(8) 0.010(6) -0.032(7) 0.019(8)
O8' 0.036(6) 0.059(8) 0.049(7) -0.002(5) -0.016(5) 0.005(5)
O9 0.064(3) 0.076(4) 0.074(4) 0.046(3) -0.005(3) 0.004(3)
O10 0.060(3) 0.050(3) 0.051(3) 0.018(2) 0.012(2) 0.005(2)
O11 0.128(6) 0.150(6) 0.077(4) 0.058(4) 0.021(4) 0.041(5)
O12 0.176(10) 0.149(9) 0.094(8) 0.057(7) 0.015(7) 0.040(8)
O13 0.106(8) 0.076(7) 0.098(7) 0.012(6) -0.004(6) 0.016(6)
O14 0.125(13) 0.134(13) 0.102(12) 0.040(9) 0.005(9) 0.018(9)
O14' 0.154(15) 0.157(15) 0.138(14) 0.058(10) 0.011(10) 0.005(10)
O15 0.074(6) 0.038(5) 0.061(6) 0.011(4) -0.012(5) 0.000(4)
O16 0.142(14) 0.131(13) 0.138(14) 0.055(10) 0.029(9) 0.037(9)
O17 0.154(14) 0.124(13) 0.128(13) 0.043(9) 0.021(9) -0.007(9)
S1 0.0290(8) 0.0309(8) 0.0350(8) 0.0141(6) 0.0024(6) 0.0027(6)
S2 0.0257(7) 0.0289(7) 0.0391(8) 0.0100(6) 0.0009(6) 0.0036(6)
S3 0.0449(10) 0.0346(9) 0.0380(9) -0.0003(7) -0.0011(7) 0.0025(8)
S4 0.0427(9) 0.0342(8) 0.0318(8) 0.0070(7) -0.0050(7) -0.0046(7)

loop_
_atom_type_symbol
_atom_type_description
_atom_type_scat_dispersion_real
_atom_type_scat_dispersion_imag
_atom_type_scat_source
C C 0.0033 0.0016 'International Tables Vol C Tables 4.2.6.8 and 6.1.1.4'
H H 0.0000 0.0000 'International Tables Vol C Tables 4.2.6.8 and 6.1.1.4'
N N 0.0061 0.0033 'International Tables Vol C Tables 4.2.6.8 and 6.1.1.4'
O O 0.0106 0.0060 'International Tables Vol C Tables 4.2.6.8 and 6.1.1.4'
S S 0.1246 0.1234 'International Tables Vol C Tables 4.2.6.8 and 6.1.1.4'
Cu Cu 0.3201 1.2651 'International Tables Vol C Tables 4.2.6.8 and 6.1.1.4'

loop_
_geom_angle_atom_site_label_1
_geom_angle_atom_site_label_2
_geom_angle_atom_site_label_3
_geom_angle
_geom_angle_site_symmetry_1
_geom_angle_site_symmetry_3
O2 Cu1 N3 88.57(18) . .
O2 Cu1 N1 144.59(19) . .
N3 Cu1 N1 94.2(2) . .
O2 Cu1 O1 113.42(15) . .
N3 Cu1 O1 94.30(17) . .
N1 Cu1 O1 101.59(18) . .
O2 Cu1 S1 85.45(11) . .
N3 Cu1 S1 172.35(15) . .
N1 Cu1 S1 93.46(16) . .
O1 Cu1 S1 83.75(10) . .
N5 Cu2 N5 180.0(4) 2_755 .
N5 Cu2 N7 90.6(2) 2_755 .
N5 Cu2 N7 89.4(2) . .
N5 Cu2 N7 89.4(2) 2_755 2_755
N5 Cu2 N7 90.6(2) . 2_755
N7 Cu2 N7 180.0(3) . 2_755
N11 Cu3 N11 180.000(2) . 2_566
N11 Cu3 N9 90.7(2) . .
N11 Cu3 N9 89.3(2) 2_566 .
N11 Cu3 N9 89.3(2) . 2_566
N11 Cu3 N9 90.7(2) 2_566 2_566
N9 Cu3 N9 180.000(1) . 2_566
O1 C1 C2 122.8(5) . .
O1 C1 C6 122.0(5) . .
C2 C1 C6 115.2(5) . .
C3 C2 C1 122.9(5) . .
C3 C2 S1 117.6(4) . .
C1 C2 S1 119.3(4) . .
C4 C3 C2 120.6(5) . .
C4 C3 H3 119.7 . .
C2 C3 H3 119.7 . .
C3 C4 C5 118.7(5) . .
C3 C4 S3 120.0(4) . .
C5 C4 S3 121.1(4) . .
C6 C5 C4 120.9(5) . .
C6 C5 H5 119.5 . .
C4 C5 H5 119.5 . .
C5 C6 C1 121.4(5) . .
C5 C6 S2 115.3(4) . 2_665
C1 C6 S2 122.9(4) . 2_665
O2 C7 C12 122.7(5) . .
O2 C7 C8 120.7(5) . .
C12 C7 C8 116.6(5) . .
C9 C8 C7 120.2(5) . .
C9 C8 S2 116.9(4) . .
C7 C8 S2 122.6(4) . .
C8 C9 C10 121.1(5) . .
C8 C9 H9 119.5 . .
C10 C9 H9 119.5 . .
C11 C10 C9 120.0(5) . .
C11 C10 S4 120.0(4) . .
C9 C10 S4 119.8(4) . .
C10 C11 C12 118.7(5) . .
C10 C11 H11 120.6 . .
C12 C11 H11 120.6 . .
C11 C12 C7 123.3(5) . .
C11 C12 S1 120.1(4) . .
C7 C12 S1 116.5(4) . .
N2 C13 N1 110.0(7) . .
N2 C13 H13 125.0 . .
N1 C13 H13 125.0 . .
C15 C14 N1 109.8(7) . .
C15 C14 H14 125.1 . .
N1 C14 H14 125.1 . .
C14 C15 N2 105.9(7) . .
C14 C15 H15 127.0 . .
N2 C15 H15 127.0 . .
N3 C16 N4 111.4(7) . .
N3 C16 H16 124.3 . .
N4 C16 H16 124.3 . .
C30 C17 N3 108.8(7) . .
C30 C17 H17 125.6 . .
N3 C17 H17 125.6 . .
N5 C18 N6 110.2(6) . .
N5 C18 H18 124.9 . .
N6 C18 H18 124.9 . .
C20 C19 N5 110.3(7) . .
C20 C19 H19 124.9 . .
N5 C19 H19 124.9 . .
C19 C20 N6 105.2(6) . .
C19 C20 H20 127.4 . .
N6 C20 H20 127.4 . .
N7 C21 N8 110.5(7) . .
N7 C21 H21 124.7 . .
N8 C21 H21 124.7 . .
C23 C22 N7 111.3(7) . .
C23 C22 H22 124.3 . .
N7 C22 H22 124.3 . .
C22 C23 N8 105.2(7) . .
C22 C23 H23 127.4 . .
N8 C23 H23 127.4 . .
N9 C24 N10 110.9(6) . .
N9 C24 H24 124.6 . .
N10 C24 H24 124.6 . .
C26 C25 N9 110.7(6) . .
C26 C25 H25 124.6 . .
N9 C25 H25 124.6 . .
C25 C26 N10 105.9(6) . .
C25 C26 H26 127.1 . .
N10 C26 H26 127.1 . .
N11 C27 N12 112.1(9) . .
N11 C27 H27 123.9 . .
N12 C27 H27 123.9 . .
C29 C28 N11 107.1(9) . .
C29 C28 H28 126.5 . .
N11 C28 H28 126.5 . .
N12 C29 C28 109.9(10) . .
N12 C29 H29 125.0 . .
C28 C29 H29 125.0 . .
N4 C30 C17 107.1(7) . .
N4 C30 H30 126.4 . .
C17 C30 H30 126.4 . .
C13 N1 C14 106.3(6) . .
C13 N1 Cu1 126.9(5) . .
C14 N1 Cu1 126.2(5) . .
C13 N2 C15 107.8(6) . .
C13 N2 H2 126.1 . .
C15 N2 H2 126.1 . .
C16 N3 C17 105.4(6) . .
C16 N3 Cu1 125.6(5) . .
C17 N3 Cu1 129.0(5) . .
C16 N4 C30 107.3(7) . .
C16 N4 H4 126.4 . .
C30 N4 H4 126.4 . .
C18 N5 C19 105.1(6) . .
C18 N5 Cu2 124.9(5) . .
C19 N5 Cu2 129.9(5) . .
C18 N6 C20 109.1(6) . .
C18 N6 H6 125.4 . .
C20 N6 H6 125.4 . .
C21 N7 C22 104.3(6) . .
C21 N7 Cu2 124.9(5) . .
C22 N7 Cu2 130.8(5) . .
C23 N8 C21 108.6(7) . .
C23 N8 H8 125.7 . .
C21 N8 H8 125.7 . .
C24 N9 C25 104.7(5) . .
C24 N9 Cu3 126.4(4) . .
C25 N9 Cu3 128.8(4) . .
C24 N10 C26 107.9(5) . .
C24 N10 H10 126.1 . .
C26 N10 H10 126.1 . .
C27 N11 C28 104.3(7) . .
C27 N11 Cu3 127.5(6) . .
C28 N11 Cu3 128.2(6) . .
C29 N12 C27 106.3(9) . .
C29 N12 H12 126.8 . .
C27 N12 H12 126.8 . .
C1 O1 Cu1 116.5(3) . .
C7 O2 Cu1 119.4(3) . .
C2 S1 C12 103.3(2) . .
C2 S1 Cu1 97.30(17) . .
C12 S1 Cu1 95.21(18) . .
C8 S2 C6 107.3(3) . 2_665
O3' S3 O5' 111(2) . .
O3' S3 O5 92.6(17) . .
O5' S3 O5 125.1(15) . .
O3' S3 O3 125.9(17) . .
O5' S3 O3 16(2) . .
O5 S3 O3 113.4(13) . .
O3' S3 O4' 110.9(18) . .
O5' S3 O4' 106.7(18) . .
O5 S3 O4' 21.1(17) . .
O3 S3 O4' 93.4(16) . .
O3' S3 O4 18(2) . .
O5' S3 O4 97.4(17) . .
O5 S3 O4 110.7(12) . .
O3 S3 O4 113.0(13) . .
O4' S3 O4 128.1(14) . .
O3' S3 C4 110.7(13) . .
O5' S3 C4 109.2(11) . .
O5 S3 C4 106.5(9) . .
O3 S3 C4 106.1(10) . .
O4' S3 C4 107.6(10) . .
O4 S3 C4 106.6(8) . .
O7 S4 O6 110.1(6) . .
O7 S4 O8 92.8(7) . .
O6 S4 O8 129.4(7) . .
O7 S4 O8' 126.4(6) . .
O6 S4 O8' 96.8(6) . .
O8 S4 O8' 37.8(5) . .
O7 S4 C10 107.3(3) . .
O6 S4 C10 107.2(3) . .
O8 S4 C10 107.8(6) . .
O8' S4 C10 107.4(5) . .

loop_
_geom_bond_atom_site_label_1
_geom_bond_atom_site_label_2
_geom_bond_distance
_geom_bond_site_symmetry_2
Cu1 O2 1.956(4) .
Cu1 N3 1.961(5) .
Cu1 N1 2.039(5) .
Cu1 O1 2.167(4) .
Cu1 S1 2.3615(16) .
Cu2 N5 2.008(5) 2_755
Cu2 N5 2.008(5) .
Cu2 N7 2.025(5) .
Cu2 N7 2.025(5) 2_755
Cu3 N11 2.010(6) .
Cu3 N11 2.010(6) 2_566
Cu3 N9 2.026(5) .
Cu3 N9 2.026(5) 2_566
C1 O1 1.303(6) .
C1 C2 1.417(7) .
C1 C6 1.424(7) .
C2 C3 1.389(7) .
C2 S1 1.777(5) .
C3 C4 1.373(8) .
C3 H3 0.9300 .
C4 C5 1.407(7) .
C4 S3 1.757(5) .
C5 C6 1.393(7) .
C5 H5 0.9300 .
C6 S2 1.774(5) 2_665
C7 O2 1.316(6) .
C7 C12 1.398(7) .
C7 C8 1.420(7) .
C8 C9 1.384(7) .
C8 S2 1.768(5) .
C9 C10 1.390(7) .
C9 H9 0.9300 .
C10 C11 1.382(8) .
C10 S4 1.771(5) .
C11 C12 1.385(7) .
C11 H11 0.9300 .
C12 S1 1.779(5) .
C13 N2 1.334(8) .
C13 N1 1.338(8) .
C13 H13 0.9300 .
C14 C15 1.338(10) .
C14 N1 1.376(8) .
C14 H14 0.9300 .
C15 N2 1.396(10) .
C15 H15 0.9300 .
C16 N3 1.310(8) .
C16 N4 1.332(9) .
C16 H16 0.9300 .
C17 C30 1.350(10) .
C17 N3 1.365(8) .
C17 H17 0.9300 .
C18 N5 1.307(8) .
C18 N6 1.326(8) .
C18 H18 0.9300 .
C19 C20 1.335(9) .
C19 N5 1.367(8) .
C19 H19 0.9300 .
C20 N6 1.337(9) .
C20 H20 0.9300 .
C21 N7 1.308(8) .
C21 N8 1.351(10) .
C21 H21 0.9300 .
C22 C23 1.334(10) .
C22 N7 1.374(8) .
C22 H22 0.9300 .
C23 N8 1.335(10) .
C23 H23 0.9300 .
C24 N9 1.313(8) .
C24 N10 1.338(7) .
C24 H24 0.9300 .
C25 C26 1.333(9) .
C25 N9 1.363(8) .
C25 H25 0.9300 .
C26 N10 1.344(8) .
C26 H26 0.9300 .
C27 N11 1.313(9) .
C27 N12 1.319(10) .
C27 H27 0.9300 .
C28 C29 1.327(13) .
C28 N11 1.386(11) .
C28 H28 0.9300 .
C29 N12 1.305(12) .
C29 H29 0.9300 .
C30 N4 1.335(10) .
C30 H30 0.9300 .
N2 H2 0.8600 .
N4 H4 0.8600 .
N6 H6 0.8600 .
N8 H8 0.8600 .
N10 H10 0.8600 .
N12 H12 0.8600 .
O3 S3 1.43(2) .
O4 S3 1.44(2) .
O5 S3 1.404(15) .
O3' S3 1.37(3) .
O4' S3 1.44(2) .
O5' S3 1.38(3) .
O6 S4 1.390(5) .
O7 S4 1.379(6) .
O8 S4 1.401(12) .
O8' S4 1.469(12) .
S2 C6 1.774(5) 2_665

loop_
_geom_torsion_atom_site_label_1
_geom_torsion_atom_site_label_2
_geom_torsion_atom_site_label_3
_geom_torsion_atom_site_label_4
_geom_torsion
_geom_torsion_site_symmetry_1
_geom_torsion_site_symmetry_4
O1 C1 C2 C3 -176.3(5) . .
C6 C1 C2 C3 3.6(7) . .
O1 C1 C2 S1 0.2(7) . .
C6 C1 C2 S1 -179.9(4) . .
C1 C2 C3 C4 -1.6(8) . .
S1 C2 C3 C4 -178.1(4) . .
C2 C3 C4 C5 -2.1(8) . .
C2 C3 C4 S3 174.2(4) . .
C3 C4 C5 C6 3.5(8) . .
S3 C4 C5 C6 -172.7(4) . .
C4 C5 C6 C1 -1.4(8) . .
C4 C5 C6 S2 172.2(4) . 2_665
O1 C1 C6 C5 177.8(5) . .
C2 C1 C6 C5 -2.1(7) . .
O1 C1 C6 S2 4.7(7) . 2_665
C2 C1 C6 S2 -175.2(4) . 2_665
O2 C7 C8 C9 -176.2(5) . .
C12 C7 C8 C9 2.3(8) . .
O2 C7 C8 S2 -2.8(7) . .
C12 C7 C8 S2 175.7(4) . .
C7 C8 C9 C10 -0.9(8) . .
S2 C8 C9 C10 -174.6(4) . .
C8 C9 C10 C11 -0.3(8) . .
C8 C9 C10 S4 -176.4(4) . .
C9 C10 C11 C12 0.0(8) . .
S4 C10 C11 C12 176.0(4) . .
C10 C11 C12 C7 1.6(8) . .
C10 C11 C12 S1 178.7(4) . .
O2 C7 C12 C11 175.7(5) . .
C8 C7 C12 C11 -2.8(8) . .
O2 C7 C12 S1 -1.5(7) . .
C8 C7 C12 S1 -179.9(4) . .
N1 C14 C15 N2 -2.0(9) . .
N5 C19 C20 N6 0.4(9) . .
N7 C22 C23 N8 -1.3(8) . .
N9 C25 C26 N10 -0.5(8) . .
N11 C28 C29 N12 3.8(12) . .
N3 C17 C30 N4 1.3(10) . .
N2 C13 N1 C14 -0.3(8) . .
N2 C13 N1 Cu1 171.3(4) . .
C15 C14 N1 C13 1.5(8) . .
C15 C14 N1 Cu1 -170.3(5) . .
O2 Cu1 N1 C13 84.6(6) . .
N3 Cu1 N1 C13 178.0(5) . .
O1 Cu1 N1 C13 -86.7(5) . .
S1 Cu1 N1 C13 -2.4(5) . .
O2 Cu1 N1 C14 -105.3(6) . .
N3 Cu1 N1 C14 -11.9(6) . .
O1 Cu1 N1 C14 83.3(6) . .
S1 Cu1 N1 C14 167.7(5) . .
N1 C13 N2 C15 -0.9(8) . .
C14 C15 N2 C13 1.7(9) . .
N4 C16 N3 C17 1.3(8) . .
N4 C16 N3 Cu1 178.0(5) . .
C30 C17 N3 C16 -1.6(9) . .
C30 C17 N3 Cu1 -178.1(5) . .
O2 Cu1 N3 C16 -109.1(5) . .
N1 Cu1 N3 C16 106.3(5) . .
O1 Cu1 N3 C16 4.3(5) . .
S1 Cu1 N3 C16 -70.6(14) . .
O2 Cu1 N3 C17 66.8(6) . .
N1 Cu1 N3 C17 -77.9(6) . .
O1 Cu1 N3 C17 -179.8(6) . .
S1 Cu1 N3 C17 105.3(12) . .
N3 C16 N4 C30 -0.6(9) . .
C17 C30 N4 C16 -0.5(10) . .
N6 C18 N5 C19 0.5(7) . .
N6 C18 N5 Cu2 176.5(4) . .
C20 C19 N5 C18 -0.5(8) . .
C20 C19 N5 Cu2 -176.3(5) . .
N5 Cu2 N5 C18 -136(100) 2_755 .
N7 Cu2 N5 C18 -68.6(5) . .
N7 Cu2 N5 C18 111.4(5) 2_755 .
N5 Cu2 N5 C19 39(100) 2_755 .
N7 Cu2 N5 C19 106.4(6) . .
N7 Cu2 N5 C19 -73.6(6) 2_755 .
N5 C18 N6 C20 -0.2(8) . .
C19 C20 N6 C18 -0.1(8) . .
N8 C21 N7 C22 0.2(7) . .
N8 C21 N7 Cu2 -178.1(4) . .
C23 C22 N7 C21 0.7(8) . .
C23 C22 N7 Cu2 178.9(5) . .
N5 Cu2 N7 C21 104.3(5) 2_755 .
N5 Cu2 N7 C21 -75.7(5) . .
N7 Cu2 N7 C21 -142(100) 2_755 .
N5 Cu2 N7 C22 -73.5(6) 2_755 .
N5 Cu2 N7 C22 106.5(6) . .
N7 Cu2 N7 C22 40(100) 2_755 .
C22 C23 N8 C21 1.4(8) . .
N7 C21 N8 C23 -1.0(8) . .
N10 C24 N9 C25 0.0(8) . .
N10 C24 N9 Cu3 -174.9(4) . .
C26 C25 N9 C24 0.3(8) . .
C26 C25 N9 Cu3 175.1(5) . .
N11 Cu3 N9 C24 -152.2(6) . .
N11 Cu3 N9 C24 27.8(6) 2_566 .
N9 Cu3 N9 C24 -27(100) 2_566 .
N11 Cu3 N9 C25 34.1(6) . .
N11 Cu3 N9 C25 -145.9(6) 2_566 .
N9 Cu3 N9 C25 159(100) 2_566 .
N9 C24 N10 C26 -0.3(8) . .
C25 C26 N10 C24 0.5(8) . .
N12 C27 N11 C28 -1.6(9) . .
N12 C27 N11 Cu3 177.4(5) . .
C29 C28 N11 C27 -1.3(10) . .
C29 C28 N11 Cu3 179.7(6) . .
N11 Cu3 N11 C27 -169(100) 2_566 .
N9 Cu3 N11 C27 -80.4(6) . .
N9 Cu3 N11 C27 99.6(6) 2_566 .
N11 Cu3 N11 C28 10(100) 2_566 .
N9 Cu3 N11 C28 98.4(6) . .
N9 Cu3 N11 C28 -81.6(6) 2_566 .
C28 C29 N12 C27 -4.7(12) . .
N11 C27 N12 C29 3.9(11) . .
C2 C1 O1 Cu1 -4.7(6) . .
C6 C1 O1 Cu1 175.4(4) . .
O2 Cu1 O1 C1 -76.9(4) . .
N3 Cu1 O1 C1 -167.2(4) . .
N1 Cu1 O1 C1 97.7(4) . .
S1 Cu1 O1 C1 5.4(3) . .
C12 C7 O2 Cu1 8.1(7) . .
C8 C7 O2 Cu1 -173.5(4) . .
N3 Cu1 O2 C7 166.9(4) . .
N1 Cu1 O2 C7 -97.9(5) . .
O1 Cu1 O2 C7 72.8(4) . .
S1 Cu1 O2 C7 -8.4(4) . .
C3 C2 S1 C12 -82.5(5) . .
C1 C2 S1 C12 100.8(4) . .
C3 C2 S1 Cu1 -179.7(4) . .
C1 C2 S1 Cu1 3.7(4) . .
C11 C12 S1 C2 79.8(5) . .
C7 C12 S1 C2 -102.9(4) . .
C11 C12 S1 Cu1 178.6(4) . .
C7 C12 S1 Cu1 -4.1(4) . .
O2 Cu1 S1 C2 110.0(2) . .
N3 Cu1 S1 C2 71.4(12) . .
N1 Cu1 S1 C2 -105.4(2) . .
O1 Cu1 S1 C2 -4.1(2) . .
O2 Cu1 S1 C12 5.9(2) . .
N3 Cu1 S1 C12 -32.8(12) . .
N1 Cu1 S1 C12 150.4(2) . .
O1 Cu1 S1 C12 -108.3(2) . .
C9 C8 S2 C6 -135.8(4) . 2_665
C7 C8 S2 C6 50.6(5) . 2_665
C3 C4 S3 O3' 118.5(17) . .
C5 C4 S3 O3' -65.3(17) . .
C3 C4 S3 O5' -118.3(16) . .
C5 C4 S3 O5' 57.9(16) . .
C3 C4 S3 O5 19.2(10) . .
C5 C4 S3 O5 -164.6(9) . .
C3 C4 S3 O3 -101.8(12) . .
C5 C4 S3 O3 74.4(12) . .
C3 C4 S3 O4' -2.9(15) . .
C5 C4 S3 O4' 173.3(14) . .
C3 C4 S3 O4 137.5(10) . .
C5 C4 S3 O4 -46.4(10) . .
C11 C10 S4 O7 -75.3(7) . .
C9 C10 S4 O7 100.7(6) . .
C11 C10 S4 O6 43.0(6) . .
C9 C10 S4 O6 -141.0(6) . .
C11 C10 S4 O8 -174.1(8) . .
C9 C10 S4 O8 1.9(8) . .
C11 C10 S4 O8' 146.1(7) . .
C9 C10 S4 O8' -37.8(7) . .
